data_7713297
loop_
_publ_author_name
'Bonnin, Maxime A.'
'Feldmann, Claus'

_publ_section_title
;
 Oxychloridoselenites(IV) with cubane-derived anions and stepwise
 chlorine-to-oxygen exchange.
;
_journal_name_full 'Dalton transactions (Cambridge, England : 2003)'
_journal_paper_doi 10.1039/d3dt01424j
_journal_year 2023
_chemical_formula_moiety '2(Cl3 Se), 2(Cl5 Se), 2(Cl4 Se), 2(Cl), 2(C8 H15 N2)'
_chemical_formula_sum 'C16 H30 Cl26 N4 Se6'
_chemical_formula_weight 1673.90
_space_group_crystal_system monoclinic
_space_group_IT_number 4
_space_group_name_Hall 'P 2yb'
_space_group_name_H-M_alt 'P 1 21 1'
_atom_sites_solution_hydrogens geom
_audit_creation_date 2023-04-25
_audit_creation_method
;
Olex2 1.3
(compiled 2020.11.12 svn.r5f609507 for OlexSys, GUI svn.r6408)
;
_audit_update_record
;
2023-04-26 deposited with the CCDC.	2023-06-12 downloaded from the CCDC.
;
_cell_angle_alpha 90
_cell_angle_beta 105.712(11)
_cell_angle_gamma 90
_cell_formula_units_Z 1
_cell_length_a 8.4053(12)
_cell_length_b 16.6488(16)
_cell_length_c 9.7517(14)
_cell_measurement_reflns_used 4463
_cell_measurement_temperature 213
_cell_measurement_theta_max 29.29
_cell_measurement_theta_min 2.14
_cell_volume 1313.6(3)
_computing_cell_refinement 'STOE X-Area'
_computing_data_collection 'STOE X-Area'
_computing_data_reduction 'STOE X-Area'
_computing_molecular_graphics 'Olex2 1.3 (Dolomanov et al., 2009)'
_computing_publication_material 'Olex2 1.3 (Dolomanov et al., 2009)'
_computing_structure_refinement 'SHELXL 2018/3 (Sheldrick, 2015)'
_computing_structure_solution 'SHELXT  (Sheldrick, 2015)'
_diffrn_ambient_temperature 213.0
_diffrn_detector_area_resol_mean 6.67
_diffrn_detector_type 'STOE Imaging Plate'
_diffrn_measured_fraction_theta_full 1.000
_diffrn_measured_fraction_theta_max 1.000
_diffrn_measurement_details
;
 171 frames, detector distance = 100 mm
;
_diffrn_measurement_device '2-circle diffractometer'
_diffrn_measurement_device_type 'STOE IPDS II'
_diffrn_measurement_method 'rotation method, \w scans'
_diffrn_radiation_type MoK\a
_diffrn_radiation_wavelength 0.71073
_diffrn_reflns_av_R_equivalents 0.0502
_diffrn_reflns_av_unetI/netI 0.0689
_diffrn_reflns_Laue_measured_fraction_full 1.000
_diffrn_reflns_Laue_measured_fraction_max 1.000
_diffrn_reflns_limit_h_max 9
_diffrn_reflns_limit_h_min -8
_diffrn_reflns_limit_k_max 19
_diffrn_reflns_limit_k_min -19
_diffrn_reflns_limit_l_max 11
_diffrn_reflns_limit_l_min -11
_diffrn_reflns_number 8095
_diffrn_reflns_point_group_measured_fraction_full 0.999
_diffrn_reflns_point_group_measured_fraction_max 0.999
_diffrn_reflns_theta_full 24.998
_diffrn_reflns_theta_max 24.998
_diffrn_reflns_theta_min 2.169
_exptl_absorpt_coefficient_mu 5.524
_exptl_absorpt_correction_T_max 0.5493
_exptl_absorpt_correction_T_min 0.3195
_exptl_absorpt_correction_type multi-scan
_exptl_absorpt_process_details
;
STOE LANA, absorption correction by scaling of reflection intensities.
J. Koziskova, F. Hahn, J. Richter, J. Kozisek, "Comparison of different
absorption corrections on the model structure of tetrakis(\m~2~-acetato)-
diaqua-di-copper(II)", Acta Chimica Slovaca, vol. 9, no. 2, 2016, pp. 136 - 140.
Afterwards a spherical absorption correction was performed within STOE LANA.
;
_exptl_crystal_colour colourless
_exptl_crystal_colour_primary colourless
_exptl_crystal_density_diffrn 2.116
_exptl_crystal_density_method 'not measured'
_exptl_crystal_description plate
_exptl_crystal_F_000 800
_exptl_crystal_size_max 0.181
_exptl_crystal_size_mid 0.06
_exptl_crystal_size_min 0.032
_refine_diff_density_max 0.843
_refine_diff_density_min -0.694
_refine_diff_density_rms 0.122
_refine_ls_abs_structure_details
;
 Classical Flack method preferred over Parsons because s.u. lower.
;
_refine_ls_abs_structure_Flack 0.002(19)
_refine_ls_extinction_coef 0.0026(6)
_refine_ls_extinction_expression Fc^*^=kFc[1+0.001xFc^2^\l^3^/sin(2\q)]^-1/4^
_refine_ls_extinction_method 'SHELXL-2018/3 (Sheldrick 2018)'
_refine_ls_goodness_of_fit_ref 0.980
_refine_ls_hydrogen_treatment constr
_refine_ls_matrix_type full
_refine_ls_number_parameters 238
_refine_ls_number_reflns 4606
_refine_ls_number_restraints 1
_refine_ls_restrained_S_all 0.980
_refine_ls_R_factor_all 0.0604
_refine_ls_R_factor_gt 0.0422
_refine_ls_shift/su_max 0.000
_refine_ls_shift/su_mean 0.000
_refine_ls_structure_factor_coef Fsqd
_refine_ls_weighting_details 'w=1/[\s^2^(Fo^2^)+(0.0520P)^2^] where P=(Fo^2^+2Fc^2^)/3'
_refine_ls_weighting_scheme calc
_refine_ls_wR_factor_gt 0.0892
_refine_ls_wR_factor_ref 0.0981
_reflns_Friedel_coverage 0.926
_reflns_Friedel_fraction_full 0.998
_reflns_Friedel_fraction_max 0.998
_reflns_number_gt 3735
_reflns_number_total 4606
_reflns_threshold_expression 'I > 2\s(I)'
_cod_data_source_file d3dt01424j2.cif
_cod_data_source_block 1
_cod_database_code 7713297
_shelx_shelxl_version_number 2018/3
_shelx_space_group_comment
;
The symmetry employed for this shelxl refinement is uniquely defined
by the following loop, which should always be used as a source of
symmetry information in preference to the above space-group names.
They are only intended as comments.
;
_shelx_estimated_absorpt_t_max 0.843
_shelx_estimated_absorpt_t_min 0.435
_olex2_refinement_description
;
1. Fixed Uiso
 At 1.2 times of:
  All C(H) groups, All C(H,H) groups
 At 1.5 times of:
  All C(H,H,H) groups
2.a Secondary CH2 refined with riding coordinates:
 C5(H5A,H5B), C6(H6A,H6B), C7(H7A,H7B)
2.b Aromatic/amide H refined with riding coordinates:
 C2(H2), C3(H3), C4(H4)
2.c Idealised Me refined as rotating group:
 C8(H8A,H8B,H8C), C1(H1A,H1B,H1C)
;
_olex2_submission_special_instructions 'No special instructions were received'

loop_
_space_group_symop_operation_xyz
'x, y, z'
'-x, y+1/2, -z'

loop_
_atom_site_label
_atom_site_type_symbol
_atom_site_fract_x
_atom_site_fract_y
_atom_site_fract_z
_atom_site_U_iso_or_equiv
_atom_site_adp_type
_atom_site_occupancy
_atom_site_site_symmetry_order
_atom_site_calc_flag
_atom_site_refinement_flags_posn
_atom_site_refinement_flags_adp
_atom_site_refinement_flags_occupancy
_atom_site_disorder_assembly
_atom_site_disorder_group
Se1 Se 0.69325(14) 0.50797(7) 0.84862(14) 0.0257(3) Uani 1 1 d . . . . .
Se3 Se 0.35417(14) 0.67879(7) 0.75648(13) 0.0236(3) Uani 1 1 d . . . . .
Se2 Se 0.56540(14) 0.60423(8) 0.45535(13) 0.0281(3) Uani 1 1 d . . . . .
Cl4 Cl 0.6832(4) 0.66073(18) 0.7436(4) 0.0281(7) Uani 1 1 d . . . . .
Cl12 Cl 0.4460(4) 0.7160(2) 0.9833(4) 0.0335(7) Uani 1 1 d . . . . .
Cl11 Cl 0.3585(4) 0.8040(2) 0.6758(4) 0.0397(8) Uani 1 1 d . . . . .
Cl2 Cl 0.7612(4) 0.5539(2) 1.0686(4) 0.0371(8) Uani 1 1 d . . . . .
Cl10 Cl 0.0947(3) 0.6827(3) 0.7545(4) 0.0346(7) Uani 1 1 d . . . . .
Cl9 Cl 0.2606(4) 0.6205(2) 0.4965(4) 0.0336(8) Uani 1 1 d . . . . .
Cl13 Cl 0.3711(4) 0.5296(2) 0.8467(4) 0.0338(8) Uani 1 1 d . . . . .
Cl3 Cl 0.9520(4) 0.4990(2) 0.8429(4) 0.0365(8) Uani 1 1 d . . . . .
Cl8 Cl 0.4526(4) 0.5491(3) 0.2511(4) 0.0413(9) Uani 1 1 d . . . . .
Cl7 Cl 0.5347(4) 0.7297(2) 0.3730(4) 0.0419(9) Uani 1 1 d . . . . .
Cl5 Cl 0.5966(5) 0.4600(2) 0.5743(4) 0.0415(9) Uani 1 1 d . . . . .
Cl6 Cl 0.8215(4) 0.5965(3) 0.4386(4) 0.0454(9) Uani 1 1 d . . . . .
Cl1 Cl 0.6748(5) 0.3829(2) 0.9133(5) 0.0446(9) Uani 1 1 d . . . . .
N2 N 1.0595(13) 0.3458(7) 0.6680(13) 0.035(3) Uani 1 1 d . . . . .
N1 N 0.9952(13) 0.2556(8) 0.8041(12) 0.035(3) Uani 1 1 d . . . . .
C2 C 1.1567(17) 0.2781(10) 0.8710(18) 0.042(4) Uani 1 1 d . . . . .
H2 H 1.224671 0.258651 0.957670 0.050 Uiso 1 1 calc R U . . .
C3 C 1.1956(17) 0.3346(10) 0.7833(16) 0.038(3) Uani 1 1 d . . . . .
H3 H 1.297521 0.361266 0.798936 0.045 Uiso 1 1 calc R U . . .
C5 C 1.0476(18) 0.4009(9) 0.5500(17) 0.039(3) Uani 1 1 d . . . . .
H5A H 1.102920 0.451392 0.586943 0.047 Uiso 1 1 calc R U . . .
H5B H 0.930907 0.412991 0.505422 0.047 Uiso 1 1 calc R U . . .
C4 C 0.9398(17) 0.2965(9) 0.6852(15) 0.035(3) Uani 1 1 d . . . . .
H4 H 0.833452 0.291872 0.622374 0.042 Uiso 1 1 calc R U . . .
C6 C 1.1238(19) 0.3678(10) 0.4393(17) 0.040(3) Uani 1 1 d . . . . .
H6A H 1.243895 0.364707 0.479537 0.049 Uiso 1 1 calc R U . . .
H6B H 1.082777 0.313089 0.414952 0.049 Uiso 1 1 calc R U . . .
C8 C 1.155(2) 0.3825(11) 0.192(2) 0.053(4) Uani 1 1 d . . . . .
H8A H 1.152694 0.422866 0.119571 0.080 Uiso 1 1 calc R U . . .
H8B H 1.088208 0.336828 0.148620 0.080 Uiso 1 1 calc R U . . .
H8C H 1.267935 0.365109 0.233179 0.080 Uiso 1 1 calc R U . . .
C1 C 0.9041(18) 0.1963(11) 0.8617(16) 0.043(4) Uani 1 1 d . . . . .
H1A H 0.888483 0.148337 0.802992 0.065 Uiso 1 1 calc R U . . .
H1B H 0.797267 0.218066 0.862229 0.065 Uiso 1 1 calc R U . . .
H1C H 0.965803 0.182800 0.958179 0.065 Uiso 1 1 calc R U . . .
C7 C 1.087(2) 0.4175(10) 0.3062(19) 0.047(4) Uani 1 1 d . . . . .
H7A H 1.133006 0.471322 0.329931 0.057 Uiso 1 1 calc R U . . .
H7B H 0.966665 0.422985 0.269013 0.057 Uiso 1 1 calc R U . . .

loop_
_atom_site_aniso_label
_atom_site_aniso_U_11
_atom_site_aniso_U_22
_atom_site_aniso_U_33
_atom_site_aniso_U_23
_atom_site_aniso_U_13
_atom_site_aniso_U_12
Se1 0.0260(6) 0.0208(7) 0.0333(7) 0.0022(6) 0.0130(5) 0.0011(5)
Se3 0.0202(6) 0.0238(7) 0.0274(6) -0.0015(6) 0.0074(5) 0.0010(5)
Se2 0.0254(6) 0.0353(8) 0.0249(7) -0.0023(6) 0.0093(5) -0.0020(5)
Cl4 0.0261(15) 0.0263(18) 0.0332(17) 0.0002(13) 0.0101(13) -0.0016(11)
Cl12 0.0298(16) 0.041(2) 0.0279(16) -0.0088(15) 0.0043(13) 0.0038(13)
Cl11 0.0414(19) 0.0249(18) 0.050(2) 0.0064(16) 0.0080(16) 0.0018(13)
Cl2 0.0371(17) 0.044(2) 0.0310(18) -0.0002(16) 0.0103(14) 0.0037(15)
Cl10 0.0194(13) 0.047(2) 0.0377(17) -0.0001(17) 0.0086(12) 0.0029(14)
Cl9 0.0297(15) 0.042(2) 0.0311(16) -0.0058(15) 0.0108(13) -0.0038(13)
Cl13 0.0278(16) 0.0290(19) 0.0477(19) 0.0029(16) 0.0155(14) -0.0038(13)
Cl3 0.0278(15) 0.039(2) 0.0464(19) 0.0022(17) 0.0166(14) 0.0065(15)
Cl8 0.0392(18) 0.057(2) 0.0296(17) -0.0117(16) 0.0124(14) -0.0058(16)
Cl7 0.0406(19) 0.043(2) 0.042(2) 0.0103(17) 0.0113(16) -0.0072(16)
Cl5 0.046(2) 0.034(2) 0.045(2) -0.0105(17) 0.0135(17) 0.0003(15)
Cl6 0.0262(15) 0.071(3) 0.0412(19) -0.002(2) 0.0127(15) 0.0026(17)
Cl1 0.049(2) 0.0230(19) 0.065(3) 0.0132(18) 0.0205(19) 0.0002(15)
N2 0.032(6) 0.037(7) 0.037(7) -0.010(5) 0.012(5) 0.004(5)
N1 0.025(6) 0.051(8) 0.028(6) -0.008(6) 0.006(5) 0.004(5)
C2 0.021(6) 0.055(11) 0.046(9) -0.010(8) 0.004(6) -0.001(6)
C3 0.030(7) 0.041(9) 0.040(8) -0.013(7) 0.006(6) -0.005(6)
C5 0.035(7) 0.034(9) 0.048(9) -0.003(7) 0.009(7) 0.010(6)
C4 0.029(7) 0.045(9) 0.031(8) -0.002(6) 0.008(6) 0.001(6)
C6 0.042(8) 0.037(9) 0.042(9) -0.003(7) 0.011(7) 0.001(6)
C8 0.072(11) 0.036(10) 0.056(11) 0.015(8) 0.022(9) 0.000(8)
C1 0.038(7) 0.059(11) 0.036(8) 0.008(7) 0.014(6) 0.004(7)
C7 0.056(10) 0.034(9) 0.058(11) 0.010(8) 0.027(8) 0.012(7)

loop_
_atom_type_symbol
_atom_type_description
_atom_type_scat_dispersion_real
_atom_type_scat_dispersion_imag
_atom_type_scat_source
C C 0.0033 0.0016 'International Tables Vol C Tables 4.2.6.8 and 6.1.1.4'
H H 0.0000 0.0000 'International Tables Vol C Tables 4.2.6.8 and 6.1.1.4'
Cl Cl 0.1484 0.1585 'International Tables Vol C Tables 4.2.6.8 and 6.1.1.4'
N N 0.0061 0.0033 'International Tables Vol C Tables 4.2.6.8 and 6.1.1.4'
Se Se -0.0929 2.2259 'International Tables Vol C Tables 4.2.6.8 and 6.1.1.4'

loop_
_geom_angle_atom_site_label_1
_geom_angle_atom_site_label_2
_geom_angle_atom_site_label_3
_geom_angle
_geom_angle_site_symmetry_1
_geom_angle_site_symmetry_3
_geom_angle_publ_flag
Cl3 Se1 Cl2 92.93(14) . . ?
Cl1 Se1 Cl2 94.00(16) . . ?
Cl1 Se1 Cl3 95.17(15) . . ?
Cl12 Se3 Cl11 93.22(15) . . ?
Cl12 Se3 Cl9 174.10(14) . . ?
Cl12 Se3 Cl13 87.59(13) . . ?
Cl11 Se3 Cl9 91.94(14) . . ?
Cl11 Se3 Cl13 175.51(13) . . ?
Cl10 Se3 Cl12 94.44(13) . . ?
Cl10 Se3 Cl11 94.64(15) . . ?
Cl10 Se3 Cl9 88.00(12) . . ?
Cl10 Se3 Cl13 89.69(14) . . ?
Cl13 Se3 Cl9 87.05(12) . . ?
Cl8 Se2 Cl7 94.95(16) . . ?
Cl8 Se2 Cl5 89.18(15) . . ?
Cl8 Se2 Cl6 95.75(15) . . ?
Cl7 Se2 Cl5 174.90(15) . . ?
Cl6 Se2 Cl7 92.75(16) . . ?
Cl6 Se2 Cl5 89.82(15) . . ?
C3 N2 C5 126.4(12) . . ?
C4 N2 C3 107.3(13) . . ?
C4 N2 C5 126.3(12) . . ?
C2 N1 C1 123.5(13) . . ?
C4 N1 C2 110.1(13) . . ?
C4 N1 C1 126.5(12) . . ?
N1 C2 H2 127.5 . . ?
C3 C2 N1 105.0(14) . . ?
C3 C2 H2 127.5 . . ?
N2 C3 H3 125.8 . . ?
C2 C3 N2 108.4(13) . . ?
C2 C3 H3 125.8 . . ?
N2 C5 H5A 109.1 . . ?
N2 C5 H5B 109.1 . . ?
N2 C5 C6 112.7(12) . . ?
H5A C5 H5B 107.8 . . ?
C6 C5 H5A 109.1 . . ?
C6 C5 H5B 109.1 . . ?
N2 C4 H4 125.4 . . ?
N1 C4 N2 109.1(12) . . ?
N1 C4 H4 125.4 . . ?
C5 C6 H6A 109.0 . . ?
C5 C6 H6B 109.0 . . ?
H6A C6 H6B 107.8 . . ?
C7 C6 C5 113.0(13) . . ?
C7 C6 H6A 109.0 . . ?
C7 C6 H6B 109.0 . . ?
H8A C8 H8B 109.5 . . ?
H8A C8 H8C 109.5 . . ?
H8B C8 H8C 109.5 . . ?
C7 C8 H8A 109.5 . . ?
C7 C8 H8B 109.5 . . ?
C7 C8 H8C 109.5 . . ?
N1 C1 H1A 109.5 . . ?
N1 C1 H1B 109.5 . . ?
N1 C1 H1C 109.5 . . ?
H1A C1 H1B 109.5 . . ?
H1A C1 H1C 109.5 . . ?
H1B C1 H1C 109.5 . . ?
C6 C7 C8 113.4(13) . . ?
C6 C7 H7A 108.9 . . ?
C6 C7 H7B 108.9 . . ?
C8 C7 H7A 108.9 . . ?
C8 C7 H7B 108.9 . . ?
H7A C7 H7B 107.7 . . ?

loop_
_geom_bond_atom_site_label_1
_geom_bond_atom_site_label_2
_geom_bond_distance
_geom_bond_site_symmetry_2
_geom_bond_publ_flag
Se1 Cl2 2.202(4) . ?
Se1 Cl3 2.196(3) . ?
Se1 Cl1 2.194(4) . ?
Se3 Cl12 2.224(3) . ?
Se3 Cl11 2.231(4) . ?
Se3 Cl10 2.176(3) . ?
Se3 Cl9 2.629(4) . ?
Se3 Cl13 2.626(4) . ?
Se2 Cl8 2.165(4) . ?
Se2 Cl7 2.228(4) . ?
Se2 Cl5 2.648(4) . ?
Se2 Cl6 2.206(3) . ?
N2 C3 1.383(18) . ?
N2 C5 1.45(2) . ?
N2 C4 1.344(19) . ?
N1 C2 1.389(18) . ?
N1 C4 1.315(19) . ?
N1 C1 1.453(19) . ?
C2 H2 0.9400 . ?
C2 C3 1.37(2) . ?
C3 H3 0.9400 . ?
C5 H5A 0.9800 . ?
C5 H5B 0.9800 . ?
C5 C6 1.50(2) . ?
C4 H4 0.9400 . ?
C6 H6A 0.9800 . ?
C6 H6B 0.9800 . ?
C6 C7 1.50(2) . ?
C8 H8A 0.9700 . ?
C8 H8B 0.9700 . ?
C8 H8C 0.9700 . ?
C8 C7 1.50(2) . ?
C1 H1A 0.9700 . ?
C1 H1B 0.9700 . ?
C1 H1C 0.9700 . ?
C7 H7A 0.9800 . ?
C7 H7B 0.9800 . ?

loop_
_geom_torsion_atom_site_label_1
_geom_torsion_atom_site_label_2
_geom_torsion_atom_site_label_3
_geom_torsion_atom_site_label_4
_geom_torsion
_geom_torsion_site_symmetry_1
_geom_torsion_site_symmetry_2
_geom_torsion_site_symmetry_3
_geom_torsion_site_symmetry_4
_geom_torsion_publ_flag
N2 C5 C6 C7 170.0(13) . . . . ?
N1 C2 C3 N2 0.5(16) . . . . ?
C2 N1 C4 N2 0.6(16) . . . . ?
C3 N2 C5 C6 81.2(18) . . . . ?
C3 N2 C4 N1 -0.2(16) . . . . ?
C5 N2 C3 C2 179.6(13) . . . . ?
C5 N2 C4 N1 180.0(12) . . . . ?
C5 C6 C7 C8 -177.0(15) . . . . ?
C4 N2 C3 C2 -0.2(16) . . . . ?
C4 N2 C5 C6 -99.0(16) . . . . ?
C4 N1 C2 C3 -0.7(16) . . . . ?
C1 N1 C2 C3 -179.9(14) . . . . ?
C1 N1 C4 N2 179.7(13) . . . . ?
